data_1519902
loop_
_publ_author_name
'Coles, Susanne L.'
'Threlfall, Terry L.'
'Hursthouse, Michael B.'

_publ_section_title
;
 Methyl 4-acetamidobenzoate
;
_journal_name_full 'Crystal Structure Report Archive'
_journal_page_first 1395
_journal_year 2008
_chemical_formula_sum 'C10 H11 N O3'
_chemical_formula_weight 193.20
_chemical_name_systematic
;
 methyl 4-acetamidobenzoate
;
_space_group_IT_number 15
_symmetry_cell_setting monoclinic
_symmetry_space_group_name_Hall '-C 2yc'
_symmetry_space_group_name_H-M 'C 1 2/c 1'
_atom_sites_solution_hydrogens geom
_atom_sites_solution_primary direct
_atom_sites_solution_secondary difmap
_cell_angle_alpha 90.00
_cell_angle_beta 101.8760(10)
_cell_angle_gamma 90.00
_cell_formula_units_Z 8
_cell_length_a 17.5403(5)
_cell_length_b 13.7630(3)
_cell_length_c 7.7717(2)
_cell_measurement_reflns_used 8130
_cell_measurement_temperature 120(2)
_cell_measurement_theta_max 27.48
_cell_measurement_theta_min 2.91
_cell_volume 1835.99(8)
_computing_cell_refinement 'DENZO (Otwinowski & Minor, 1997) & COLLECT (Hooft, R.W.W., 1998)'
_computing_data_collection 'COLLECT (Hooft, R.W.W., 1998)'
_computing_data_reduction 'DENZO (Otwinowski & Minor, 1997) & COLLECT (Hooft, R.W.W., 1998)'
_computing_structure_refinement 'SHELXL-97 (Sheldrick, 1997)'
_computing_structure_solution 'SHELXS-97 (Sheldrick, 1997)'
_diffrn_ambient_temperature 120(2)
_diffrn_detector_area_resol_mean 9.091
_diffrn_measured_fraction_theta_full 0.996
_diffrn_measured_fraction_theta_max 0.996
_diffrn_measurement_device_type 'Bruker-Nonius Roper CCD camera on \k-goniostat'
_diffrn_measurement_method '\f & \w scans'
_diffrn_radiation_monochromator graphite
_diffrn_radiation_source 'Bruker-Nonius FR591 rotating anode'
_diffrn_radiation_type MoK\a
_diffrn_radiation_wavelength 0.71073
_diffrn_reflns_av_R_equivalents 0.0402
_diffrn_reflns_av_sigmaI/netI 0.0282
_diffrn_reflns_limit_h_max 22
_diffrn_reflns_limit_h_min -22
_diffrn_reflns_limit_k_max 16
_diffrn_reflns_limit_k_min -17
_diffrn_reflns_limit_l_max 10
_diffrn_reflns_limit_l_min -10
_diffrn_reflns_number 14053
_diffrn_reflns_theta_full 27.50
_diffrn_reflns_theta_max 27.50
_diffrn_reflns_theta_min 3.48
_exptl_absorpt_coefficient_mu 0.104
_exptl_absorpt_correction_T_max 0.9694
_exptl_absorpt_correction_T_min 0.9459
_exptl_absorpt_correction_type multi-scan
_exptl_absorpt_process_details 'SADABS 2007/2 (Sheldrick, G.M., 2007)'
_exptl_crystal_colour colourless
_exptl_crystal_density_diffrn 1.398
_exptl_crystal_density_method 'not measured'
_exptl_crystal_description block
_exptl_crystal_F_000 816
_exptl_crystal_size_max 0.54
_exptl_crystal_size_mid 0.44
_exptl_crystal_size_min 0.30
_refine_diff_density_max 0.224
_refine_diff_density_min -0.242
_refine_diff_density_rms 0.044
_refine_ls_extinction_method none
_refine_ls_goodness_of_fit_ref 1.056
_refine_ls_hydrogen_treatment mixed
_refine_ls_matrix_type full
_refine_ls_number_parameters 133
_refine_ls_number_reflns 2098
_refine_ls_number_restraints 1
_refine_ls_restrained_S_all 1.056
_refine_ls_R_factor_all 0.0484
_refine_ls_R_factor_gt 0.0380
_refine_ls_shift/su_max 0.000
_refine_ls_shift/su_mean 0.000
_refine_ls_structure_factor_coef Fsqd
_refine_ls_weighting_details 'calc w=1/[\s^2^(Fo^2^)+(0.0560P)^2^+0.8366P] where P=(Fo^2^+2Fc^2^)/3'
_refine_ls_weighting_scheme calc
_refine_ls_wR_factor_gt 0.0997
_refine_ls_wR_factor_ref 0.1063
_reflns_number_gt 1738
_reflns_number_total 2098
_reflns_threshold_expression >2sigma(I)
_cod_data_source_file eCrystal-1395.cif
_cod_data_source_block 2008lsh071
_cod_depositor_comments
;
Citation :
Coles (nee Huth), Susanne L. and Threlfall, Terry L. and 
Hursthouse, Michael B. (2008) 
University of Southampton, Crystal Structure Report Archive. 
(doi:10.5258/ecrystals/1395)

More at:
http://ecrystals.chem.soton.ac.uk/1395/

The following automatic conversions were performed:

'_symmetry_cell_setting' value 'Monoclinic' changed to 'monoclinic'
according to the built-in table from CIF Core dictionary named
'cif_core.dic' version 2.4.1 from 2010-06-29.

Automatic conversion script
Id: cif_fix_values 3392 2015-05-12 13:50:21Z andrius 
;
_cod_original_sg_symbol_H-M C2/c
_cod_database_code 1519902

loop_
_symmetry_equiv_pos_as_xyz
'x, y, z'
'-x, y, -z+1/2'
'x+1/2, y+1/2, z'
'-x+1/2, y+1/2, -z+1/2'
'-x, -y, -z'
'x, -y, z-1/2'
'-x+1/2, -y+1/2, -z'
'x+1/2, -y+1/2, z-1/2'

loop_
_atom_site_label
_atom_site_type_symbol
_atom_site_fract_x
_atom_site_fract_y
_atom_site_fract_z
_atom_site_U_iso_or_equiv
_atom_site_adp_type
_atom_site_occupancy
_atom_site_symmetry_multiplicity
_atom_site_calc_flag
_atom_site_refinement_flags
_atom_site_disorder_assembly
_atom_site_disorder_group
C1 C 0.85832(6) 0.22370(8) 0.14552(14) 0.0174(2) Uani 1 1 d . . .
C2 C 0.91601(7) 0.16582(9) 0.09813(16) 0.0214(3) Uani 1 1 d . . .
H2 H 0.9604 0.1949 0.0669 0.026 Uiso 1 1 calc R . .
C3 C 0.90806(7) 0.06520(8) 0.09700(15) 0.0215(3) Uani 1 1 d . . .
H3 H 0.9476 0.0258 0.0657 0.026 Uiso 1 1 calc R . .
C4 C 0.84317(6) 0.02144(8) 0.14099(14) 0.0178(3) Uani 1 1 d . . .
C5 C 0.78561(6) 0.07996(9) 0.18654(15) 0.0196(3) Uani 1 1 d . . .
H5 H 0.7409 0.0508 0.2163 0.023 Uiso 1 1 calc R . .
C6 C 0.79283(7) 0.17990(8) 0.18884(15) 0.0199(3) Uani 1 1 d . . .
H6 H 0.7532 0.2190 0.2200 0.024 Uiso 1 1 calc R . .
C7 C 0.91301(6) 0.38773(8) 0.10166(14) 0.0189(3) Uani 1 1 d . . .
C8 C 0.89921(7) 0.49381(8) 0.13413(15) 0.0215(3) Uani 1 1 d . . .
H8A H 0.9354 0.5336 0.0835 0.032 Uiso 1 1 calc R . .
H8B H 0.9077 0.5057 0.2610 0.032 Uiso 1 1 calc R . .
H8C H 0.8455 0.5110 0.0790 0.032 Uiso 1 1 calc R . .
C9 C 0.83267(6) -0.08555(8) 0.14377(14) 0.0186(2) Uani 1 1 d . . .
C10 C 0.88916(7) -0.23999(8) 0.12033(16) 0.0246(3) Uani 1 1 d . . .
H10A H 0.8911 -0.2614 0.2414 0.037 Uiso 1 1 calc R . .
H10B H 0.9328 -0.2687 0.0770 0.037 Uiso 1 1 calc R . .
H10C H 0.8399 -0.2609 0.0456 0.037 Uiso 1 1 calc R . .
N1 N 0.86187(6) 0.32593(7) 0.15675(13) 0.0192(2) Uani 1 1 d D . .
O1 O 0.96530(5) 0.36031(6) 0.03123(12) 0.0272(2) Uani 1 1 d . . .
O2 O 0.77361(5) -0.12464(6) 0.16883(12) 0.0250(2) Uani 1 1 d . . .
O3 O 0.89466(5) -0.13452(5) 0.11584(11) 0.0222(2) Uani 1 1 d . . .
H1N H 0.8237(8) 0.3521(10) 0.1959(19) 0.024(3) Uiso 1 1 d D . .

loop_
_atom_site_aniso_label
_atom_site_aniso_U_11
_atom_site_aniso_U_22
_atom_site_aniso_U_33
_atom_site_aniso_U_23
_atom_site_aniso_U_13
_atom_site_aniso_U_12
C1 0.0185(5) 0.0175(6) 0.0158(5) 0.0010(4) 0.0028(4) -0.0007(4)
C2 0.0187(6) 0.0217(6) 0.0258(6) 0.0022(4) 0.0091(5) -0.0013(4)
C3 0.0205(6) 0.0210(6) 0.0251(6) 0.0005(4) 0.0092(5) 0.0019(4)
C4 0.0187(6) 0.0184(6) 0.0160(5) 0.0000(4) 0.0030(4) -0.0005(4)
C5 0.0162(5) 0.0203(6) 0.0231(6) -0.0004(4) 0.0063(4) -0.0030(4)
C6 0.0177(5) 0.0193(6) 0.0235(6) -0.0017(4) 0.0061(4) 0.0001(4)
C7 0.0200(5) 0.0203(6) 0.0163(5) 0.0001(4) 0.0037(4) -0.0019(4)
C8 0.0237(6) 0.0188(6) 0.0236(6) -0.0016(4) 0.0086(5) -0.0026(4)
C9 0.0190(5) 0.0195(6) 0.0176(6) 0.0006(4) 0.0048(4) 0.0008(4)
C10 0.0285(6) 0.0162(6) 0.0311(7) 0.0012(5) 0.0112(5) 0.0024(5)
N1 0.0176(5) 0.0167(5) 0.0250(5) -0.0007(4) 0.0083(4) -0.0006(4)
O1 0.0311(5) 0.0219(4) 0.0342(5) -0.0011(3) 0.0201(4) -0.0030(3)
O2 0.0227(5) 0.0190(4) 0.0357(5) 0.0003(3) 0.0116(4) -0.0021(3)
O3 0.0219(4) 0.0160(4) 0.0307(5) 0.0006(3) 0.0100(4) 0.0022(3)

loop_
_atom_type_symbol
_atom_type_description
_atom_type_scat_dispersion_real
_atom_type_scat_dispersion_imag
_atom_type_scat_source
C C 0.0033 0.0016 'International Tables Vol C Tables 4.2.6.8 and 6.1.1.4'
H H 0.0000 0.0000 'International Tables Vol C Tables 4.2.6.8 and 6.1.1.4'
N N 0.0061 0.0033 'International Tables Vol C Tables 4.2.6.8 and 6.1.1.4'
O O 0.0106 0.0060 'International Tables Vol C Tables 4.2.6.8 and 6.1.1.4'

loop_
_geom_angle_atom_site_label_1
_geom_angle_atom_site_label_2
_geom_angle_atom_site_label_3
_geom_angle
_geom_angle_site_symmetry_1
_geom_angle_site_symmetry_3
C2 C1 C6 119.58(10) . .
C2 C1 N1 124.11(10) . .
C6 C1 N1 116.31(10) . .
C3 C2 C1 119.51(10) . .
C3 C2 H2 120.2 . .
C1 C2 H2 120.2 . .
C4 C3 C2 121.01(10) . .
C4 C3 H3 119.5 . .
C2 C3 H3 119.5 . .
C3 C4 C5 118.99(11) . .
C3 C4 C9 122.90(10) . .
C5 C4 C9 118.11(10) . .
C6 C5 C4 120.64(10) . .
C6 C5 H5 119.7 . .
C4 C5 H5 119.7 . .
C5 C6 C1 120.26(10) . .
C5 C6 H6 119.9 . .
C1 C6 H6 119.9 . .
O1 C7 N1 123.36(11) . .
O1 C7 C8 122.35(10) . .
N1 C7 C8 114.28(9) . .
C7 C8 H8A 109.5 . .
C7 C8 H8B 109.5 . .
H8A C8 H8B 109.5 . .
C7 C8 H8C 109.5 . .
H8A C8 H8C 109.5 . .
H8B C8 H8C 109.5 . .
O2 C9 O3 123.46(11) . .
O2 C9 C4 123.54(10) . .
O3 C9 C4 113.01(9) . .
O3 C10 H10A 109.5 . .
O3 C10 H10B 109.5 . .
H10A C10 H10B 109.5 . .
O3 C10 H10C 109.5 . .
H10A C10 H10C 109.5 . .
H10B C10 H10C 109.5 . .
C7 N1 C1 128.66(10) . .
C7 N1 H1N 117.0(10) . .
C1 N1 H1N 114.1(10) . .
C9 O3 C10 116.07(9) . .

loop_
_geom_bond_atom_site_label_1
_geom_bond_atom_site_label_2
_geom_bond_distance
_geom_bond_site_symmetry_2
C1 C2 1.3956(16) .
C1 C6 1.3984(15) .
C1 N1 1.4102(14) .
C2 C3 1.3916(17) .
C2 H2 0.9500 .
C3 C4 1.3912(15) .
C3 H3 0.9500 .
C4 C5 1.3930(15) .
C4 C9 1.4847(16) .
C5 C6 1.3812(16) .
C5 H5 0.9500 .
C6 H6 0.9500 .
C7 O1 1.2206(14) .
C7 N1 1.3673(14) .
C7 C8 1.5096(16) .
C8 H8A 0.9800 .
C8 H8B 0.9800 .
C8 H8C 0.9800 .
C9 O2 1.2180(14) .
C9 O3 1.3344(14) .
C10 O3 1.4557(13) .
C10 H10A 0.9800 .
C10 H10B 0.9800 .
C10 H10C 0.9800 .
N1 H1N 0.869(13) .

loop_
_geom_hbond_atom_site_label_D
_geom_hbond_atom_site_label_H
_geom_hbond_atom_site_label_A
_geom_hbond_distance_DH
_geom_hbond_distance_HA
_geom_hbond_distance_DA
_geom_hbond_angle_DHA
_geom_hbond_site_symmetry_A
N1 H1N O2 0.869(13) 2.204(13) 3.0452(13) 162.8(13) 4_655
